data_1550796
loop_
_publ_author_name
'Pan, Changwang'
'Shen, Wangqiang'
'Yang, Le'
'Bao, Lipiao'
'Wei, Zhan'
'Jin, Peng'
'Fang, Hongyun'
'Xie, Yun-Peng'
'Akasaka, Takeshi'
'Lu, Xing'

_publ_section_title
;
 Crystallographic Characterization of Y2C2n (2n = 82, 88-94): Direct Y-Y
 Bonding and Cage-Dependent Cluster Evolution
;
_journal_name_full 'Chemical Science'
_journal_paper_doi 10.1039/C9SC00941H
_journal_year 2019
_chemical_formula_sum 'C136 H56 N4 Ni Y2'
_chemical_formula_weight 1982.37
_space_group_crystal_system monoclinic
_space_group_IT_number 12
_space_group_name_Hall '-C 2y'
_space_group_name_H-M_alt 'C 1 2/m 1'
_symmetry_space_group_name_Hall '-C 2y'
_symmetry_space_group_name_H-M 'C 1 2/m 1'
_atom_sites_solution_hydrogens geom
_audit_creation_method SHELXL-2014/7
_audit_update_record
;
2017-01-19 deposited with the CCDC.    2019-03-26 downloaded from the CCDC.
;
_cell_angle_alpha 90
_cell_angle_beta 93.976(2)
_cell_angle_gamma 90
_cell_formula_units_Z 4
_cell_length_a 23.4570(19)
_cell_length_b 14.3210(12)
_cell_length_c 18.5441(18)
_cell_measurement_reflns_used 9993
_cell_measurement_temperature 100(2)
_cell_measurement_theta_max 24.6845
_cell_measurement_theta_min 2.4635
_cell_volume 6214.5(9)
_computing_structure_refinement 'SHELXL-2014/7 (Sheldrick, 2014)'
_diffrn_ambient_temperature 100(2)
_diffrn_measured_fraction_theta_full 0.995
_diffrn_measured_fraction_theta_max 0.994
_diffrn_measurement_device_type 'CCD MX300-HE'
_diffrn_measurement_method 'phi scans'
_diffrn_radiation_type synchrotron
_diffrn_radiation_wavelength 0.6525
_diffrn_reflns_av_R_equivalents 0.0914
_diffrn_reflns_av_unetI/netI 0.0544
_diffrn_reflns_Laue_measured_fraction_full 0.995
_diffrn_reflns_Laue_measured_fraction_max 0.994
_diffrn_reflns_limit_h_max 30
_diffrn_reflns_limit_h_min -30
_diffrn_reflns_limit_k_max 18
_diffrn_reflns_limit_k_min -18
_diffrn_reflns_limit_l_max 24
_diffrn_reflns_limit_l_min -24
_diffrn_reflns_number 51562
_diffrn_reflns_point_group_measured_fraction_full 0.995
_diffrn_reflns_point_group_measured_fraction_max 0.994
_diffrn_reflns_theta_full 23.048
_diffrn_reflns_theta_max 25.080
_diffrn_reflns_theta_min 1.011
_diffrn_source 'SSRF, Beamline B17B'
_exptl_absorpt_coefficient_mu 1.826
_exptl_absorpt_correction_T_max 0.7451
_exptl_absorpt_correction_T_min 0.4233
_exptl_absorpt_correction_type multi-scan
_exptl_absorpt_process_details SADABS
_exptl_crystal_colour black
_exptl_crystal_density_diffrn 2.119
_exptl_crystal_description block
_exptl_crystal_F_000 4024
_exptl_crystal_size_max 0.270
_exptl_crystal_size_mid 0.190
_exptl_crystal_size_min 0.140
_refine_diff_density_max 1.737
_refine_diff_density_min -1.951
_refine_diff_density_rms 0.164
_refine_ls_extinction_method none
_refine_ls_goodness_of_fit_ref 1.159
_refine_ls_hydrogen_treatment constr
_refine_ls_matrix_type full
_refine_ls_number_parameters 1070
_refine_ls_number_reflns 7383
_refine_ls_number_restraints 875
_refine_ls_restrained_S_all 1.149
_refine_ls_R_factor_all 0.1242
_refine_ls_R_factor_gt 0.1054
_refine_ls_shift/su_max 0.045
_refine_ls_shift/su_mean 0.004
_refine_ls_structure_factor_coef Fsqd
_refine_ls_weighting_details 'w=1/[\s^2^(Fo^2^)+(0.1976P)^2^+35.7548P] where P=(Fo^2^+2Fc^2^)/3'
_refine_ls_weighting_scheme calc
_refine_ls_wR_factor_gt 0.3037
_refine_ls_wR_factor_ref 0.3224
_reflns_Friedel_coverage 0.000
_reflns_number_gt 5795
_reflns_number_total 7383
_reflns_threshold_expression 'I > 2\s(I)'
_cod_data_source_file c9sc00941h2.cif
_cod_data_source_block Y2C2C86-15
_cod_depositor_comments
;
The following automatic conversions were performed:

'_exptl_absorpt_correction_type' value 'Multi-scan' changed to
'multi-scan' according to
/home/data/users/saulius/crontab/automatic-downloads/rss-feeds/RSC/lib/dictionaries/cif_core.dic
dictionary named 'cif_core.dic' version 2.4.2 from 2011-04-26.

Automatic conversion script
Id: cif_fix_values 4973 2017-02-22 13:04:09Z antanas 
;
_cod_database_code 1550796
_shelx_shelxl_version_number 2014/7
_shelx_space_group_comment
;
The symmetry employed for this shelxl refinement is uniquely defined
by the following loop, which should always be used as a source of
symmetry information in preference to the above space-group names.
They are only intended as comments.
;
_shelx_estimated_absorpt_t_min 0.638
_shelx_estimated_absorpt_t_max 0.784

loop_
_space_group_symop_operation_xyz
'x, y, z'
'-x, y, -z'
'x+1/2, y+1/2, z'
'-x+1/2, y+1/2, -z'
'-x, -y, -z'
'x, -y, z'
'-x+1/2, -y+1/2, -z'
'x+1/2, -y+1/2, z'

loop_
_atom_site_label
_atom_site_type_symbol
_atom_site_fract_x
_atom_site_fract_y
_atom_site_fract_z
_atom_site_U_iso_or_equiv
_atom_site_adp_type
_atom_site_occupancy
_atom_site_site_symmetry_order
_atom_site_calc_flag
_atom_site_refinement_flags_posn
_atom_site_refinement_flags_adp
_atom_site_refinement_flags_occupancy
_atom_site_disorder_assembly
_atom_site_disorder_group
C28 C 0.4635(4) 0.5000 0.8790(10) 0.079(4) Uani 1 2 d S T P . .
C29 C 0.4610(4) 0.5000 0.8068(10) 0.075(4) Uani 1 2 d DS T P A .
C43 C 0.2367(10) 0.5000 0.9910(8) 0.117(8) Uani 1 2 d S T P . .
C42 C 0.1877(6) 0.5000 0.9504(7) 0.086(5) Uani 1 2 d DS T P A .
C1 C 0.3767(12) 0.7572(19) 0.821(2) 0.093(6) Uani 0.5 1 d . U P A -1
C2 C 0.4065(11) 0.721(3) 0.773(3) 0.100(6) Uani 0.5 1 d . U P A -1
C3 C 0.4379(7) 0.6546(17) 0.802(2) 0.085(5) Uani 0.5 1 d . U P A -1
C4 C 0.4321(9) 0.6537(17) 0.8737(18) 0.081(5) Uani 0.5 1 d . U P A -1
C5 C 0.3892(16) 0.719(3) 0.887(2) 0.090(6) Uani 0.5 1 d . U P A -1
C6 C 0.3826(12) 0.704(2) 0.705(2) 0.098(6) Uani 0.5 1 d . U P A -1
C7 C 0.3279(11) 0.7361(19) 0.6942(18) 0.088(5) Uani 0.5 1 d . U P A -1
C8 C 0.2974(9) 0.7710(19) 0.7338(15) 0.084(6) Uani 0.5 1 d D U P A -1
C9 C 0.3241(11) 0.782(3) 0.8003(17) 0.093(6) Uani 0.5 1 d D U P A -1
C10 C 0.2849(9) 0.7629(12) 0.8496(13) 0.084(5) Uani 0.5 1 d D U P A -1
C11 C 0.2964(12) 0.7093(18) 0.9122(16) 0.090(5) Uani 0.5 1 d . U P A -1
C12 C 0.3501(12) 0.6937(16) 0.9373(16) 0.094(5) Uani 0.5 1 d . U P A -1
C13 C 0.4464(15) 0.5753(16) 0.9121(18) 0.062(6) Uani 0.5 1 d D U P A -1
C14 C 0.4439(10) 0.5662(19) 0.7654(17) 0.084(6) Uani 0.5 1 d . U P A -1
C15 C 0.4156(9) 0.555(2) 0.7059(15) 0.087(5) Uani 0.5 1 d . U P A -1
C16 C 0.3833(9) 0.621(2) 0.6752(15) 0.100(5) Uani 0.5 1 d . U P A -1
C17 C 0.3347(10) 0.596(2) 0.6307(14) 0.079(5) Uani 0.5 1 d . U P A -1
C18 C 0.2999(9) 0.6720(17) 0.6421(11) 0.071(5) Uani 0.5 1 d . U P A -1
C19 C 0.2482(10) 0.6609(19) 0.6417(11) 0.064(4) Uani 0.5 1 d . U P A -1
C20 C 0.2224(11) 0.708(2) 0.6979(15) 0.067(5) Uani 0.5 1 d . U P A -1
C21 C 0.2436(7) 0.7500(13) 0.7423(11) 0.065(4) Uani 0.5 1 d D U P A -1
C22 C 0.2336(9) 0.7455(15) 0.8152(11) 0.071(5) Uani 0.5 1 d D U P A -1
C23 C 0.2582(13) 0.665(2) 0.9346(11) 0.088(5) Uani 0.5 1 d . U P A -1
C24 C 0.2733(13) 0.588(2) 0.9876(10) 0.093(6) Uani 0.5 1 d . U P A -1
C25 C 0.3249(17) 0.570(3) 1.0044(15) 0.101(7) Uani 0.5 1 d . U P A -1
C26 C 0.3636(15) 0.624(2) 0.9827(15) 0.090(5) Uani 0.5 1 d . U P A -1
C27 C 0.4160(19) 0.568(2) 0.9707(19) 0.089(6) Uani 0.5 1 d . U P A -1
C30 C 0.3985(7) 0.4723(18) 0.6848(9) 0.076(5) Uani 0.5 1 d . U P A -1
C31 C 0.3518(12) 0.451(2) 0.6379(11) 0.089(5) Uani 0.5 1 d . U P A -1
C32 C 0.3184(10) 0.522(2) 0.6129(9) 0.085(6) Uani 0.5 1 d . U P A -1
C33 C 0.2639(9) 0.5254(13) 0.6006(8) 0.079(6) Uani 0.5 1 d D U P A -1
C34 C 0.2288(11) 0.5907(16) 0.6186(12) 0.078(5) Uani 0.5 1 d D U P A -1
C35 C 0.1832(11) 0.550(3) 0.644(2) 0.091(6) Uani 0.5 1 d D U P A -1
C36 C 0.1536(10) 0.577(2) 0.6897(19) 0.082(5) Uani 0.5 1 d . U P A -1
C37 C 0.1734(7) 0.6616(15) 0.7186(10) 0.065(4) Uani 0.5 1 d . U P A -1
C38 C 0.1613(8) 0.6587(18) 0.7822(11) 0.057(4) Uani 0.5 1 d . U P A -1
C39 C 0.1973(10) 0.6942(16) 0.8340(12) 0.065(4) Uani 0.5 1 d . U P A -1
C40 C 0.2040(11) 0.6475(19) 0.9007(12) 0.078(5) Uani 0.5 1 d . U P A -1
C41 C 0.1684(17) 0.5698(17) 0.9077(16) 0.091(7) Uani 0.5 1 d D U P A -1
C44 C 0.2595(9) 0.425(2) 1.0066(12) 0.088(6) Uani 0.5 1 d D U P A -1
C45 C 0.3137(10) 0.4149(18) 1.0191(11) 0.084(6) Uani 0.5 1 d D U P A -1
C46 C 0.3491(9) 0.483(2) 1.0207(7) 0.079(6) Uani 0.5 1 d . U P A -1
C47 C 0.4032(10) 0.4822(19) 0.9908(9) 0.087(6) Uani 0.5 1 d . U P A -1
C48 C 0.4151(15) 0.407(2) 0.9601(18) 0.079(6) Uani 0.5 1 d D U P A -1
C49 C 0.4494(15) 0.405(3) 0.896(2) 0.074(7) Uani 0.5 1 d . U P A -1
C50 C 0.4456(8) 0.3605(17) 0.8465(12) 0.052(4) Uani 0.5 1 d D U P A -1
C51 C 0.4468(9) 0.4086(13) 0.7847(9) 0.066(6) Uani 0.5 1 d D U P A -1
C52 C 0.4130(9) 0.386(2) 0.7258(11) 0.084(5) Uani 0.5 1 d D U P A -1
C53 C 0.3856(13) 0.311(2) 0.7315(12) 0.081(5) Uani 0.5 1 d D U P A -1
C54 C 0.3446(11) 0.3092(18) 0.6850(12) 0.092(5) Uani 0.5 1 d D U P A -1
C55 C 0.3275(13) 0.373(2) 0.6382(14) 0.094(6) Uani 0.5 1 d D U P A -1
C56 C 0.2721(11) 0.3703(18) 0.6234(11) 0.080(5) Uani 0.5 1 d D U P A -1
C57 C 0.2389(10) 0.4454(18) 0.6080(14) 0.089(6) Uani 0.5 1 d D U P A -1
C58 C 0.1889(12) 0.461(2) 0.6315(19) 0.088(6) Uani 0.5 1 d D U P A -1
C59 C 0.1321(9) 0.5230(18) 0.7373(17) 0.080(6) Uani 0.5 1 d . U P A -1
C60 C 0.1326(9) 0.573(2) 0.7889(18) 0.076(5) Uani 0.5 1 d . U P A -1
C61 C 0.1389(11) 0.5337(18) 0.8527(13) 0.088(6) Uani 0.5 1 d D U P A -1
C62 C 0.1419(10) 0.439(2) 0.736(2) 0.084(6) Uani 0.5 1 d . U P A -1
C63 C 0.1740(11) 0.404(2) 0.6724(18) 0.084(6) Uani 0.5 1 d . U P A -1
C64 C 0.2066(11) 0.310(2) 0.6961(18) 0.086(7) Uani 0.5 1 d D U P A -1
C65 C 0.2539(12) 0.3052(18) 0.6657(16) 0.093(6) Uani 0.5 1 d D U P A -1
C66 C 0.2969(12) 0.2629(17) 0.6988(14) 0.091(6) Uani 0.5 1 d D U P A -1
C67 C 0.2946(11) 0.2151(16) 0.7704(15) 0.086(5) Uani 0.5 1 d D U P A -1
C68 C 0.3376(15) 0.213(3) 0.8137(17) 0.082(5) Uani 0.5 1 d . U P A -1
C69 C 0.3858(13) 0.2620(17) 0.7864(13) 0.066(5) Uani 0.5 1 d . U P A -1
C70 C 0.4112(7) 0.2901(11) 0.8486(9) 0.049(3) Uani 0.5 1 d D U P A -1
C71 C 0.3826(14) 0.280(2) 0.9084(13) 0.061(5) Uani 0.5 1 d . U P A -1
C72 C 0.3843(8) 0.3355(16) 0.9599(10) 0.062(4) Uani 0.5 1 d . U P A -1
C73 C 0.3323(10) 0.3378(16) 0.9905(9) 0.079(4) Uani 0.5 1 d D U P A -1
C74 C 0.3382(9) 0.2269(13) 0.8828(14) 0.082(4) Uani 0.5 1 d . U P A -1
C75 C 0.2466(14) 0.2297(19) 0.794(2) 0.098(6) Uani 0.5 1 d . U P A -1
C76 C 0.2025(10) 0.2812(17) 0.755(2) 0.097(5) Uani 0.5 1 d . U P A -1
C77 C 0.1450(12) 0.397(3) 0.798(2) 0.097(7) Uani 0.5 1 d D U P A -1
C78 C 0.1419(10) 0.4385(19) 0.8574(14) 0.089(6) Uani 0.5 1 d D U P A -1
C79 C 0.1711(19) 0.4182(16) 0.9195(17) 0.113(8) Uani 0.5 1 d D U P A -1
C80 C 0.1955(13) 0.343(3) 0.926(2) 0.109(7) Uani 0.5 1 d D U P A -1
C81 C 0.2420(9) 0.3452(18) 0.9748(15) 0.104(6) Uani 0.5 1 d D U P A -1
C82 C 0.2880(9) 0.2954(16) 0.9637(14) 0.093(5) Uani 0.5 1 d D U P A -1
C83 C 0.2880(12) 0.2390(18) 0.9074(17) 0.093(5) Uani 0.5 1 d D U P A -1
C84 C 0.2419(11) 0.2360(16) 0.866(2) 0.100(5) Uani 0.5 1 d D U P A -1
C85 C 0.1981(11) 0.2890(19) 0.871(2) 0.110(6) Uani 0.5 1 d D U P A -1
C86 C 0.1751(12) 0.310(2) 0.811(2) 0.103(6) Uani 0.5 1 d D U P A -1
C89 C 0.5886(2) 0.3550(5) 0.8434(3) 0.0430(15) Uani 1 1 d . . . B 4
H89A H 0.5704 0.4052 0.8693 0.052 Uiso 1 1 calc R U . B 4
H89B H 0.6121 0.3168 0.8778 0.052 Uiso 1 1 calc R U . B 4
H89C H 0.5592 0.3158 0.8185 0.052 Uiso 1 1 calc R U . B 4
N3 N 0.5348(2) 0.5000 0.6564(3) 0.0220(11) Uani 1 2 d S T P B 4
N2 N 0.47880(14) 0.3726(3) 0.5834(2) 0.0213(8) Uani 1 1 d . . . B 4
N1 N 0.4226(2) 0.5000 0.5116(3) 0.0188(10) Uani 1 2 d S T P B 4
Ni Ni 0.47990(3) 0.5000 0.58262(4) 0.0182(3) Uani 1 2 d S T P B 4
C90 C 0.6240(2) 0.3944(5) 0.7915(3) 0.0386(13) Uani 1 1 d . . . B 4
H90A H 0.6562 0.4280 0.8174 0.046 Uiso 1 1 calc R U . B 4
H90B H 0.6403 0.3433 0.7635 0.046 Uiso 1 1 calc R U . B 4
C91 C 0.59510(19) 0.4556(4) 0.7440(3) 0.0296(11) Uani 1 1 d . . . B 4
C92 C 0.55776(19) 0.4286(4) 0.6893(3) 0.0271(10) Uani 1 1 d . . . B 4
C93 C 0.54672(19) 0.3446(4) 0.6737(3) 0.0265(10) Uani 1 1 d . . . B 4
H93 H 0.5679 0.2979 0.7003 0.032 Uiso 1 1 calc R U . B 4
C94 C 0.50945(19) 0.3174(4) 0.6253(3) 0.0254(10) Uani 1 1 d . . . B 4
C95 C 0.4959(2) 0.2279(4) 0.6114(3) 0.0290(10) Uani 1 1 d . . . B 4
C96 C 0.5206(2) 0.1521(4) 0.6490(3) 0.0387(13) Uani 1 1 d . . . B 4
H96A H 0.5622 0.1629 0.6569 0.046 Uiso 1 1 calc R U . B 4
H96B H 0.5148 0.0952 0.6191 0.046 Uiso 1 1 calc R U . B 4
C97 C 0.4977(3) 0.1365(5) 0.7170(4) 0.0506(17) Uani 1 1 d . . . B 4
H97A H 0.5031 0.1925 0.7471 0.076 Uiso 1 1 calc R U . B 4
H97B H 0.5175 0.0837 0.7413 0.076 Uiso 1 1 calc R U . B 4
H97C H 0.4568 0.1225 0.7096 0.076 Uiso 1 1 calc R U . B 4
C98 C 0.3733(2) 0.1360(4) 0.5540(4) 0.0428(14) Uani 1 1 d . . . B 4
H98A H 0.3501 0.1928 0.5480 0.064 Uiso 1 1 calc R U . B 4
H98B H 0.3778 0.1192 0.6053 0.064 Uiso 1 1 calc R U . B 4
H98C H 0.3543 0.0848 0.5266 0.064 Uiso 1 1 calc R U . B 4
C99 C 0.4289(2) 0.1523(4) 0.5274(3) 0.0345(12) Uani 1 1 d . . . B 4
H99A H 0.4525 0.0954 0.5351 0.041 Uiso 1 1 calc R U . B 4
H99B H 0.4243 0.1642 0.4747 0.041 Uiso 1 1 calc R U . B 4
C100 C 0.45732(19) 0.2276(3) 0.5611(3) 0.0267(10) Uani 1 1 d . . . B 4
C101 C 0.44678(18) 0.3177(3) 0.5442(3) 0.0232(9) Uani 1 1 d . . . B 4
C102 C 0.40925(18) 0.3447(3) 0.4956(3) 0.0237(9) Uani 1 1 d . . . B 4
H102 H 0.3887 0.2979 0.4683 0.028 Uiso 1 1 calc R U . B 4
C103 C 0.39728(18) 0.4289(3) 0.4810(2) 0.0214(9) Uani 1 1 d . . . B 4
C104 C 0.35558(17) 0.4564(4) 0.4327(2) 0.0225(9) Uani 1 1 d . . . B 4
C105 C 0.31746(19) 0.3952(4) 0.3951(3) 0.0277(10) Uani 1 1 d . . . B 4
H105 H 0.3385 0.3390 0.3806 0.033 Uiso 1 1 calc R U . B 4
H106 H 0.3012 0.4262 0.3506 0.033 Uiso 1 1 calc R U . B 4
C106 C 0.2722(2) 0.3675(5) 0.4379(3) 0.0380(13) Uani 1 1 d . . . B 4
H10A H 0.2552 0.4229 0.4588 0.046 Uiso 1 1 calc R U . B 4
H10B H 0.2873 0.3262 0.4769 0.046 Uiso 1 1 calc R U . B 4
H10C H 0.2429 0.3343 0.4076 0.046 Uiso 1 1 calc R U . B 4
C107 C 0.3591(4) 1.0000 0.7340(5) 0.044(2) Uani 1 2 d S T P C 4
H107 H 0.3870 1.0000 0.6992 0.053 Uiso 1 2 calc R U P C 4
C108 C 0.3067(4) 1.0000 0.7124(5) 0.0380(18) Uani 1 2 d S T P C 4
H108 H 0.2951 1.0000 0.6623 0.046 Uiso 1 2 calc R U P C 4
C109 C 0.2689(4) 1.0000 0.7618(5) 0.0426(19) Uani 1 2 d S T P C 4
H109 H 0.2294 1.0000 0.7463 0.051 Uiso 1 2 calc R U P C 4
C110 C 0.2828(4) 1.0000 0.8286(5) 0.044(2) Uani 1 2 d S T P C 4
H110 H 0.2550 1.0000 0.8635 0.053 Uiso 1 2 calc R U P C 4
C111 C 0.3394(5) 1.0000 0.8478(5) 0.057(3) Uani 1 2 d S T P C 4
H111 H 0.3521 1.0000 0.8975 0.068 Uiso 1 2 calc R U P C 4
C112 C 0.3757(5) 1.0000 0.8006(6) 0.052(2) Uani 1 2 d S T P C 4
H112 H 0.4153 1.0000 0.8149 0.063 Uiso 1 2 calc R U P C 4
C113 C 0.4736(4) 0.7749(8) 1.0245(9) 0.108(9) Uani 0.5 1 d G U P D -5
H113 H 0.4472 0.7248 1.0260 0.130 Uiso 0.5 1 calc R U P D -5
C114 C 0.5090(6) 0.7818(10) 0.9677(7) 0.087(7) Uani 0.5 1 d G U P D -5
H114 H 0.5068 0.7364 0.9303 0.105 Uiso 0.5 1 calc R U P D -5
C115 C 0.5476(6) 0.8552(13) 0.9655(8) 0.092(7) Uani 0.5 1 d G U P D -5
H115 H 0.5718 0.8599 0.9267 0.110 Uiso 0.5 1 calc R U P D -5
C116 C 0.5509(6) 0.9217(10) 1.0203(10) 0.124(9) Uani 0.5 1 d G U P D -5
H116 H 0.5773 0.9719 1.0188 0.148 Uiso 0.5 1 calc R U P D -5
C117 C 0.5155(7) 0.9148(9) 1.0771(8) 0.131(10) Uani 0.5 1 d G U P D -5
H117 H 0.5177 0.9602 1.1146 0.157 Uiso 0.5 1 calc R U P D -5
C118 C 0.4768(5) 0.8414(10) 1.0793(7) 0.053(4) Uani 0.5 1 d G U P D -5
H118 H 0.4526 0.8367 1.1181 0.063 Uiso 0.5 1 calc R U P D -5
Y1 Y 0.29807(11) 0.64450(12) 0.83193(13) 0.0912(7) Uani 0.5 1 d . . P E 3
Y2 Y 0.33071(7) 0.37015(11) 0.78200(11) 0.0678(5) Uani 0.5 1 d . . P E 3
C87 C 0.3023(5) 0.5000 0.8403(6) 0.050(2) Uani 1 2 d S T P E 3
C88 C 0.2732(4) 0.5000 0.7933(6) 0.055(2) Uani 1 2 d S T P E 3

loop_
_atom_site_aniso_label
_atom_site_aniso_U_11
_atom_site_aniso_U_22
_atom_site_aniso_U_33
_atom_site_aniso_U_23
_atom_site_aniso_U_13
_atom_site_aniso_U_12
C28 0.022(4) 0.094(11) 0.118(12) 0.000 -0.023(6) 0.000
C29 0.012(4) 0.082(9) 0.134(13) 0.000 0.018(6) 0.000
C43 0.119(16) 0.19(2) 0.041(7) 0.000 0.046(9) 0.000
C42 0.051(7) 0.149(16) 0.062(8) 0.000 0.031(6) 0.000
C1 0.062(10) 0.058(10) 0.157(14) 0.022(11) -0.010(11) -0.022(9)
C2 0.054(9) 0.089(11) 0.155(14) 0.040(11) 0.003(11) -0.016(9)
C3 0.029(6) 0.079(9) 0.148(13) 0.051(11) 0.005(9) -0.015(7)
C4 0.049(9) 0.053(9) 0.137(13) 0.031(10) -0.032(10) -0.023(7)
C5 0.064(11) 0.064(10) 0.138(15) 0.009(12) -0.031(12) -0.024(9)
C6 0.057(9) 0.104(11) 0.134(13) 0.064(11) 0.019(10) -0.001(10)
C7 0.063(9) 0.078(10) 0.124(12) 0.056(9) 0.019(9) 0.029(9)
C8 0.073(10) 0.051(10) 0.127(13) 0.042(10) 0.008(11) 0.016(8)
C9 0.079(12) 0.040(9) 0.154(14) 0.018(11) -0.037(11) -0.008(10)
C10 0.077(10) 0.041(7) 0.129(12) -0.021(8) -0.035(9) 0.015(7)
C11 0.097(11) 0.061(9) 0.107(11) -0.028(9) -0.027(10) 0.035(9)
C12 0.093(11) 0.068(9) 0.114(12) -0.023(9) -0.045(10) -0.008(9)
C13 0.056(10) 0.035(7) 0.088(13) 0.016(8) -0.054(10) -0.024(7)
C14 0.028(8) 0.100(12) 0.129(14) 0.056(12) 0.031(10) 0.003(9)
C15 0.042(8) 0.124(12) 0.101(11) 0.074(10) 0.044(8) 0.029(9)
C16 0.062(8) 0.138(12) 0.105(11) 0.077(10) 0.036(8) 0.032(10)
C17 0.065(8) 0.124(12) 0.054(9) 0.059(9) 0.044(7) 0.067(9)
C18 0.059(8) 0.094(10) 0.064(9) 0.051(8) 0.029(7) 0.047(8)
C19 0.074(9) 0.083(11) 0.036(8) 0.029(7) 0.012(7) 0.039(9)
C20 0.056(10) 0.078(11) 0.068(9) 0.028(8) 0.013(9) 0.039(9)
C21 0.052(8) 0.046(8) 0.095(10) 0.029(8) -0.013(8) 0.022(6)
C22 0.064(10) 0.048(9) 0.097(11) 0.008(8) -0.012(9) 0.025(8)
C23 0.112(12) 0.098(11) 0.053(8) -0.025(8) -0.014(9) 0.048(10)
C24 0.118(14) 0.134(14) 0.027(8) -0.023(9) -0.012(9) 0.065(12)
C25 0.136(13) 0.126(13) 0.036(10) -0.035(9) -0.019(10) 0.035(11)
C26 0.106(12) 0.086(11) 0.070(10) -0.029(9) -0.045(10) 0.015(10)
C27 0.108(11) 0.077(12) 0.071(11) -0.007(10) -0.062(9) -0.014(10)
C30 0.043(7) 0.135(13) 0.055(7) 0.045(8) 0.035(6) 0.061(8)
C31 0.096(10) 0.134(12) 0.042(8) 0.021(8) 0.035(8) 0.048(10)
C32 0.096(9) 0.129(14) 0.034(6) 0.030(9) 0.025(6) 0.059(10)
C33 0.104(10) 0.119(14) 0.015(5) 0.002(6) -0.001(6) 0.049(9)
C34 0.087(10) 0.105(12) 0.040(8) 0.017(9) -0.014(8) 0.052(10)
C35 0.082(10) 0.114(12) 0.070(12) 0.006(11) -0.041(9) 0.039(11)
C36 0.042(8) 0.108(11) 0.093(11) 0.013(9) -0.020(8) 0.020(8)
C37 0.037(6) 0.088(9) 0.070(8) 0.015(8) -0.009(6) 0.044(7)
C38 0.032(7) 0.072(9) 0.067(8) 0.006(7) 0.009(6) 0.027(7)
C39 0.052(8) 0.071(9) 0.072(9) -0.021(8) -0.004(8) 0.038(8)
C40 0.073(10) 0.096(11) 0.066(9) -0.008(9) 0.018(8) 0.051(9)
C41 0.057(11) 0.132(14) 0.087(12) 0.017(12) 0.025(11) 0.022(12)
C44 0.081(11) 0.145(15) 0.045(10) 0.034(10) 0.045(8) 0.045(11)
C45 0.107(11) 0.124(13) 0.023(8) 0.037(8) 0.012(8) 0.034(10)
C46 0.106(9) 0.110(15) 0.017(5) -0.006(8) -0.022(6) 0.027(11)
C47 0.114(9) 0.087(15) 0.050(7) -0.012(8) -0.057(7) 0.028(10)
C48 0.078(10) 0.087(13) 0.067(11) -0.005(10) -0.041(9) 0.021(10)
C49 0.041(8) 0.090(16) 0.088(14) 0.001(12) -0.015(10) 0.015(11)
C50 0.031(6) 0.065(9) 0.064(9) 0.020(8) 0.023(7) 0.028(6)
C51 0.029(7) 0.096(12) 0.076(9) 0.052(9) 0.031(6) 0.040(8)
C52 0.066(9) 0.117(12) 0.072(9) 0.033(9) 0.027(7) 0.059(9)
C53 0.092(11) 0.098(11) 0.054(8) -0.022(9) 0.005(9) 0.050(10)
C54 0.104(12) 0.099(11) 0.073(9) -0.037(9) -0.003(9) 0.054(10)
C55 0.115(12) 0.118(13) 0.050(9) -0.029(10) 0.010(10) 0.033(12)
C56 0.081(10) 0.107(12) 0.050(9) -0.033(9) -0.015(8) 0.024(10)
C57 0.092(12) 0.130(13) 0.041(9) -0.015(11) -0.022(10) 0.012(11)
C58 0.087(10) 0.112(12) 0.060(10) -0.015(10) -0.042(9) 0.016(11)
C59 0.025(6) 0.102(15) 0.109(10) -0.003(10) -0.020(6) -0.003(8)
C60 0.023(7) 0.102(12) 0.102(10) 0.007(9) -0.002(8) 0.005(7)
C61 0.029(6) 0.118(14) 0.118(11) 0.004(11) 0.024(8) -0.010(9)
C62 0.027(8) 0.104(13) 0.118(11) -0.009(11) -0.017(9) -0.026(9)
C63 0.051(9) 0.093(11) 0.103(12) -0.021(10) -0.032(9) -0.025(9)
C64 0.044(10) 0.083(11) 0.126(13) -0.048(10) -0.036(10) -0.015(9)
C65 0.087(11) 0.090(12) 0.097(12) -0.059(10) -0.021(11) 0.001(10)
C66 0.102(11) 0.072(10) 0.093(11) -0.055(9) -0.030(10) 0.020(10)
C67 0.085(10) 0.042(8) 0.124(12) -0.024(9) -0.041(11) 0.002(8)
C68 0.086(11) 0.037(8) 0.119(11) 0.000(9) -0.033(10) 0.012(9)
C69 0.078(11) 0.047(9) 0.072(9) -0.009(7) 0.008(9) 0.030(8)
C70 0.047(7) 0.041(7) 0.059(7) 0.009(6) 0.006(6) 0.026(6)
C71 0.062(9) 0.062(9) 0.062(9) 0.027(8) 0.016(8) 0.002(8)
C72 0.059(8) 0.073(9) 0.052(8) 0.011(7) -0.015(7) 0.009(8)
C73 0.094(10) 0.103(11) 0.043(7) 0.030(8) 0.020(8) 0.022(9)
C74 0.078(9) 0.053(8) 0.116(11) 0.025(8) 0.000(9) 0.005(7)
C75 0.078(11) 0.050(10) 0.163(14) 0.001(11) -0.017(12) -0.011(9)
C76 0.049(8) 0.076(10) 0.162(14) -0.018(11) -0.028(11) -0.026(8)
C77 0.036(10) 0.102(13) 0.154(14) 0.023(12) -0.001(10) -0.035(10)
C78 0.028(8) 0.118(14) 0.123(12) 0.053(11) 0.022(8) -0.025(9)
C79 0.066(13) 0.136(15) 0.144(15) 0.064(13) 0.051(12) -0.015(12)
C80 0.074(10) 0.123(13) 0.138(14) 0.064(12) 0.052(11) -0.009(10)
C81 0.083(10) 0.128(12) 0.106(12) 0.055(11) 0.042(10) 0.017(10)
C82 0.079(9) 0.098(11) 0.104(11) 0.056(10) 0.029(9) 0.010(9)
C83 0.082(10) 0.067(10) 0.131(12) 0.039(10) 0.015(10) 0.001(9)
C84 0.068(9) 0.067(9) 0.165(14) 0.032(11) 0.017(11) -0.012(8)
C85 0.071(10) 0.098(12) 0.162(14) 0.040(12) 0.014(12) -0.027(10)
C86 0.051(10) 0.091(12) 0.164(15) 0.019(12) -0.019(11) -0.042(10)
C89 0.029(3) 0.071(4) 0.028(3) 0.009(3) -0.005(2) 0.006(3)
N3 0.010(2) 0.032(3) 0.024(3) 0.000 -0.0003(19) 0.000
N2 0.0099(15) 0.030(2) 0.0236(19) 0.0010(15) -0.0030(13) 0.0021(14)
N1 0.009(2) 0.024(3) 0.023(3) 0.000 -0.0013(18) 0.000
Ni 0.0079(4) 0.0276(5) 0.0184(4) 0.000 -0.0034(3) 0.000
C90 0.018(2) 0.064(4) 0.032(3) 0.005(3) -0.0107(19) 0.002(2)
C91 0.0137(19) 0.054(3) 0.021(2) 0.001(2) -0.0041(16) 0.001(2)
C92 0.0125(19) 0.047(3) 0.021(2) 0.007(2) -0.0033(16) 0.0017(19)
C93 0.0155(19) 0.041(3) 0.023(2) 0.007(2) -0.0009(16) 0.0055(19)
C94 0.0156(19) 0.034(2) 0.027(2) 0.0077(19) 0.0019(17) 0.0032(18)
C95 0.017(2) 0.034(3) 0.036(3) 0.006(2) 0.0039(18) 0.0028(19)
C96 0.028(2) 0.037(3) 0.050(3) 0.014(3) -0.006(2) 0.004(2)
C97 0.032(3) 0.060(4) 0.059(4) 0.030(3) 0.001(3) 0.001(3)
C98 0.026(3) 0.043(3) 0.060(4) 0.006(3) 0.003(2) -0.013(2)
C99 0.019(2) 0.030(3) 0.054(3) 0.000(2) 0.002(2) -0.0025(19)
C100 0.017(2) 0.027(2) 0.036(3) 0.006(2) 0.0037(18) -0.0016(18)
C101 0.0127(18) 0.031(2) 0.026(2) -0.0018(18) 0.0025(16) 0.0008(17)
C102 0.0139(18) 0.031(2) 0.026(2) -0.0033(19) 0.0005(16) -0.0023(17)
C103 0.0110(17) 0.034(2) 0.019(2) -0.0014(17) -0.0005(15) -0.0012(17)
C104 0.0105(17) 0.037(2) 0.020(2) -0.0018(18) -0.0033(15) -0.0018(17)
C105 0.0157(19) 0.039(3) 0.027(2) -0.005(2) -0.0065(17) -0.0016(19)
C106 0.021(2) 0.055(4) 0.038(3) -0.015(3) 0.002(2) -0.014(2)
C107 0.043(5) 0.041(5) 0.050(5) 0.000 0.011(4) 0.000
C108 0.041(4) 0.034(4) 0.037(4) 0.000 -0.009(3) 0.000
C109 0.043(5) 0.049(5) 0.035(4) 0.000 0.002(3) 0.000
C110 0.054(5) 0.045(5) 0.034(4) 0.000 0.003(4) 0.000
C111 0.074(7) 0.058(6) 0.036(5) 0.000 -0.017(5) 0.000
C112 0.046(5) 0.053(6) 0.055(6) 0.000 -0.013(4) 0.000
C113 0.048(12) 0.17(2) 0.100(15) 0.050(16) -0.060(11) -0.016(12)
C114 0.043(11) 0.124(15) 0.088(12) 0.047(12) -0.042(10) 0.001(10)
C115 0.046(9) 0.116(16) 0.116(16) 0.057(13) 0.030(10) -0.003(10)
C116 0.105(17) 0.120(19) 0.14(2) 0.015(17) -0.012(17) -0.027(16)
C117 0.13(2) 0.120(18) 0.129(19) -0.025(16) -0.057(16) -0.011(16)
C118 0.034(6) 0.061(8) 0.065(9) 0.029(7) 0.021(6) 0.019(6)
Y1 0.1303(18) 0.0431(9) 0.1045(15) -0.0045(8) 0.0392(14) -0.0039(9)
Y2 0.0539(8) 0.0539(8) 0.0971(12) -0.0183(8) 0.0154(8) 0.0038(6)
C87 0.052(5) 0.045(5) 0.053(6) 0.000 -0.005(5) 0.000
C88 0.040(5) 0.066(7) 0.060(6) 0.000 0.009(5) 0.000

loop_
_atom_type_symbol
_atom_type_description
_atom_type_scat_dispersion_real
_atom_type_scat_dispersion_imag
_atom_type_scat_source
C C 0.0027 0.0014 'International Tables Vol C Tables 4.2.6.8 and 6.1.1.4'
H H 0.0000 0.0000 'International Tables Vol C Tables 4.2.6.8 and 6.1.1.4'
N N 0.0053 0.0028 'International Tables Vol C Tables 4.2.6.8 and 6.1.1.4'
Ni Ni 0.3436 0.9622 'International Tables Vol C Tables 4.2.6.8 and 6.1.1.4'
Y Y -1.1694 3.0922 'International Tables Vol C Tables 4.2.6.8 and 6.1.1.4'

loop_
_geom_angle_atom_site_label_1
_geom_angle_atom_site_label_2
_geom_angle_atom_site_label_3
_geom_angle
_geom_angle_site_symmetry_1
_geom_angle_site_symmetry_3
C13 C28 C29 118.3(13) . .
C13 C28 C49 126(2) . .
C29 C28 C49 103.2(16) . .
C14 C29 C28 126.7(17) . .
C14 C29 C51 118(2) . .
C28 C29 C51 106.5(10) . .
C44 C43 C42 118.8(17) . .
C44 C43 C24 119(2) . .
C42 C43 C24 116.4(12) . .
C43 C42 C41 125.5(15) . .
C43 C42 C79 116.9(17) . .
C41 C42 C79 108.8(15) . .
C2 C1 C9 117(3) . .
C2 C1 C5 111(3) . .
C9 C1 C5 121(3) . .
C1 C2 C3 110(4) . .
C1 C2 C6 120(3) . .
C3 C2 C6 116(4) . .
C2 C3 C4 109(3) . .
C2 C3 C14 121(4) . .
C4 C3 C14 118(2) . .
C13 C4 C3 119(3) . .
C13 C4 C5 127(3) . .
C3 C4 C5 107(3) . .
C1 C5 C4 103(4) . .
C1 C5 C12 126(3) . .
C4 C5 C12 117(3) . .
C16 C6 C7 106(3) . .
C16 C6 C2 122(3) . .
C7 C6 C2 113(3) . .
C8 C7 C6 131(4) . .
C8 C7 C18 115(3) . .
C6 C7 C18 105(3) . .
C8 C7 C9 37.4(18) . .
C6 C7 C9 94(3) . .
C18 C7 C9 141.0(19) . .
C7 C8 C21 128(3) . .
C7 C8 C9 111(3) . .
C21 C8 C9 107.6(18) . .
C1 C9 C8 127(3) . .
C1 C9 C10 115(3) . .
C8 C9 C10 107.4(17) . .
C1 C9 C7 95(3) . .
C8 C9 C7 31.8(13) . .
C10 C9 C7 130(2) . .
C22 C10 C9 109.9(17) . .
C22 C10 C11 114(2) . .
C9 C10 C11 124(2) . .
C23 C11 C12 120(3) . .
C23 C11 C10 118(2) . .
C12 C11 C10 120(3) . .
C26 C12 C11 122(3) . .
C26 C12 C5 118(3) . .
C11 C12 C5 112(3) . .
C28 C13 C4 120(3) . .
C28 C13 C27 121(2) . .
C4 C13 C27 111(3) . .
C15 C14 C29 125(3) . .
C15 C14 C3 117(2) . .
C29 C14 C3 114(3) . .
C14 C15 C16 123(4) . .
C14 C15 C30 120(2) . .
C16 C15 C30 111(3) . .
C15 C16 C6 119(4) . .
C15 C16 C17 120(4) . .
C6 C16 C17 116(2) . .
C32 C17 C16 129(2) . .
C32 C17 C18 125(3) . .
C16 C17 C18 100(3) . .
C32 C17 C33 37.6(15) . .
C16 C17 C33 156.7(18) . .
C18 C17 C33 87.2(18) . .
C19 C18 C17 120(3) . .
C19 C18 C7 119(2) . .
C17 C18 C7 110(2) . .
C34 C19 C18 118(3) . .
C34 C19 C20 120(3) . .
C18 C19 C20 114(3) . .
C21 C20 C37 113(2) . .
C21 C20 C19 128(3) . .
C37 C20 C19 112(3) . .
C20 C21 C8 115(2) . .
C20 C21 C22 127(2) . .
C8 C21 C22 110.8(17) . .
C39 C22 C10 127(2) . .
C39 C22 C21 119(2) . .
C10 C22 C21 104.3(16) . .
C11 C23 C40 128(2) . .
C11 C23 C24 118(3) . .
C40 C23 C24 109(3) . .
C25 C24 C23 119(4) . .
C25 C24 C43 111(3) . .
C23 C24 C43 122(2) . .
C26 C25 C24 119(4) . .
C26 C25 C46 109(3) . .
C24 C25 C46 127(4) . .
C25 C26 C12 121(3) . .
C25 C26 C27 109(3) . .
C12 C26 C27 118(4) . .
C47 C27 C13 116(3) . .
C47 C27 C26 105(4) . .
C13 C27 C26 125(3) . .
C15 C30 C31 126.9(17) . .
C15 C30 C52 124(2) . .
C31 C30 C52 106(3) . .
C55 C31 C32 115(3) . .
C55 C31 C30 122(2) . .
C32 C31 C30 118(3) . .
C17 C32 C33 108(2) . .
C17 C32 C31 115(3) . .
C33 C32 C31 130(3) . .
C32 C33 C57 113(2) . .
C32 C33 C34 128(2) . .
C57 C33 C34 107.9(17) . .
C32 C33 C17 34.0(14) . .
C57 C33 C17 142.6(18) . .
C34 C33 C17 95.2(17) . .
C19 C34 C33 118(2) . .
C19 C34 C35 123(3) . .
C33 C34 C35 108.4(19) . .
C36 C35 C58 121(4) . .
C36 C35 C34 129(3) . .
C58 C35 C34 106(2) . .
C35 C36 C59 124(3) . .
C35 C36 C37 111(3) . .
C59 C36 C37 113(3) . .
C35 C36 C60 150(3) . .
C59 C36 C60 37.2(18) . .
C37 C36 C60 76.0(19) . .
C38 C37 C36 104(2) . .
C38 C37 C20 122(2) . .
C36 C37 C20 124(2) . .
C37 C38 C39 120(2) . .
C37 C38 C60 105(2) . .
C39 C38 C60 123(2) . .
C22 C39 C38 117(2) . .
C22 C39 C40 121(2) . .
C38 C39 C40 119(2) . .
C23 C40 C41 129(2) . .
C23 C40 C39 111(3) . .
C41 C40 C39 115(2) . .
C61 C41 C42 108.0(18) . .
C61 C41 C40 122(2) . .
C42 C41 C40 118(2) . .
C43 C44 C45 124(3) . .
C43 C44 C81 122(2) . .
C45 C44 C81 104.3(18) . .
C46 C45 C44 123(2) . .
C46 C45 C73 115(2) . .
C44 C45 C73 112.2(19) . .
C45 C46 C25 115(2) . .
C45 C46 C47 125(2) . .
C25 C46 C47 107(3) . .
C48 C47 C27 127(3) . .
C48 C47 C46 115(3) . .
C27 C47 C46 109(3) . .
C72 C48 C47 124(3) . .
C72 C48 C49 109(2) . .
C47 C48 C49 122(3) . .
C50 C49 C28 111(3) . .
C50 C49 C48 131(4) . .
C28 C49 C48 108(3) . .
C49 C50 C70 116(3) . .
C49 C50 C51 114(3) . .
C70 C50 C51 119(2) . .
C50 C51 C52 122(2) . .
C50 C51 C29 104(2) . .
C52 C51 C29 125.1(17) . .
C53 C52 C51 114(2) . .
C53 C52 C30 131(3) . .
C51 C52 C30 109(3) . .
C53 C52 C54 35.2(16) . .
C51 C52 C54 146.4(19) . .
C30 C52 C54 96.4(17) . .
C69 C53 C52 125(3) . .
C69 C53 C54 121(3) . .
C52 C53 C54 109(3) . .
C53 C54 C55 130(3) . .
C53 C54 C66 119(2) . .
C55 C54 C66 104.6(19) . .
C53 C54 C52 35.7(17) . .
C55 C54 C52 94(2) . .
C66 C54 C52 147.0(18) . .
C31 C55 C54 121(3) . .
C31 C55 C56 118(3) . .
C54 C55 C56 112(2) . .
C65 C56 C55 104.8(18) . .
C65 C56 C57 119(2) . .
C55 C56 C57 125(3) . .
C33 C57 C58 107.7(19) . .
C33 C57 C56 118(2) . .
C58 C57 C56 126(3) . .
C63 C58 C57 114(3) . .
C63 C58 C35 122(4) . .
C57 C58 C35 110(2) . .
C60 C59 C62 128(4) . .
C60 C59 C36 102(3) . .
C62 C59 C36 119(4) . .
C59 C60 C61 117(3) . .
C59 C60 C38 116(3) . .
C61 C60 C38 116(2) . .
C59 C60 C36 41(2) . .
C61 C60 C36 148(3) . .
C38 C60 C36 74.8(18) . .
C60 C61 C41 124(2) . .
C60 C61 C78 119(3) . .
C41 C61 C78 109(2) . .
C59 C62 C77 115(5) . .
C59 C62 C63 116(4) . .
C77 C62 C63 122(3) . .
C58 C63 C62 117(3) . .
C58 C63 C64 127(3) . .
C62 C63 C64 108(3) . .
C76 C64 C65 121(3) . .
C76 C64 C63 119(3) . .
C65 C64 C63 110(3) . .
C64 C65 C66 119(3) . .
C64 C65 C56 124(3) . .
C66 C65 C56 110(2) . .
C65 C66 C54 108.0(19) . .
C65 C66 C67 124(3) . .
C54 C66 C67 119(2) . .
C75 C67 C68 119(3) . .
C75 C67 C66 109(3) . .
C68 C67 C66 120(3) . .
C67 C68 C74 126(3) . .
C67 C68 C69 112(3) . .
C74 C68 C69 108(3) . .
C53 C69 C70 122(3) . .
C53 C69 C68 127(3) . .
C70 C69 C68 99(2) . .
C50 C70 C69 117(2) . .
C50 C70 C71 117(2) . .
C69 C70 C71 118(2) . .
C72 C71 C70 125(3) . .
C72 C71 C74 128(3) . .
C70 C71 C74 101(2) . .
C71 C72 C48 121(2) . .
C71 C72 C73 110(2) . .
C48 C72 C73 120(3) . .
C82 C73 C45 105.9(17) . .
C82 C73 C72 123(2) . .
C45 C73 C72 121(2) . .
C68 C74 C83 115(3) . .
C68 C74 C71 113(3) . .
C83 C74 C71 120(3) . .
C67 C75 C84 119(3) . .
C67 C75 C76 123(4) . .
C84 C75 C76 111(3) . .
C64 C76 C86 134(4) . .
C64 C76 C75 123(4) . .
C86 C76 C75 98(4) . .
C78 C77 C62 124(4) . .
C78 C77 C86 109(3) . .
C62 C77 C86 123(4) . .
C77 C78 C79 127(3) . .
C77 C78 C61 115(3) . .
C79 C78 C61 107(2) . .
C80 C79 C78 119(3) . .
C80 C79 C42 127(3) . .
C78 C79 C42 107.1(18) . .
C79 C80 C85 120(3) . .
C79 C80 C81 113(4) . .
C85 C80 C81 117(3) . .
C82 C81 C44 107.6(17) . .
C82 C81 C80 120(3) . .
C44 C81 C80 121(3) . .
C73 C82 C81 109.6(19) . .
C73 C82 C83 124(2) . .
C81 C82 C83 120(3) . .
C84 C83 C74 122(3) . .
C84 C83 C82 116(3) . .
C74 C83 C82 114(3) . .
C83 C84 C85 126(3) . .
C83 C84 C75 118(3) . .
C85 C84 C75 103(3) . .
C86 C85 C80 121(3) . .
C86 C85 C84 113(4) . .
C80 C85 C84 119(3) . .
C85 C86 C76 115(4) . .
C85 C86 C77 123(4) . .
C76 C86 C77 113(4) . .
C90 C89 H89A 109.5 . .
C90 C89 H89B 109.5 . .
H89A C89 H89B 109.5 . .
C90 C89 H89C 109.5 . .
H89A C89 H89C 109.5 . .
H89B C89 H89C 109.5 . .
C92 N3 C92 105.0(6) 6_565 .
C92 N3 Ni 127.5(3) 6_565 .
C92 N3 Ni 127.5(3) . .
C101 N2 C94 104.2(4) . .
C101 N2 Ni 128.2(3) . .
C94 N2 Ni 127.6(3) . .
C103 N1 C103 104.2(5) . 6_565
C103 N1 Ni 127.9(3) . .
C103 N1 Ni 127.9(3) 6_565 .
N3 Ni N1 177.5(2) . .
N3 Ni N2 90.20(11) . 6_565
N1 Ni N2 89.76(11) . 6_565
N3 Ni N2 90.20(11) . .
N1 Ni N2 89.76(11) . .
N2 Ni N2 178.1(2) 6_565 .
C91 C90 C89 113.4(5) . .
C91 C90 H90A 108.9 . .
C89 C90 H90A 108.9 . .
C91 C90 H90B 108.9 . .
C89 C90 H90B 108.9 . .
H90A C90 H90B 107.7 . .
C91 C91 C92 106.6(3) 6_565 .
C91 C91 C90 129.2(4) 6_565 .
C92 C91 C90 124.1(6) . .
C93 C92 N3 125.2(5) . .
C93 C92 C91 123.9(5) . .
N3 C92 C91 110.9(5) . .
C92 C93 C94 125.1(5) . .
C92 C93 H93 117.4 . .
C94 C93 H93 117.4 . .
C93 C94 N2 124.3(5) . .
C93 C94 C95 124.9(5) . .
N2 C94 C95 110.8(4) . .
C93 C94 C101 162.0(5) . .
N2 C94 C101 37.7(3) . .
C95 C94 C101 73.1(3) . .
C100 C95 C94 107.2(5) . .
C100 C95 C96 128.6(5) . .
C94 C95 C96 124.2(5) . .
C95 C96 C97 113.5(5) . .
C95 C96 H96A 108.9 . .
C97 C96 H96A 108.9 . .
C95 C96 H96B 108.9 . .
C97 C96 H96B 108.9 . .
H96A C96 H96B 107.7 . .
C96 C97 H97A 109.5 . .
C96 C97 H97B 109.5 . .
H97A C97 H97B 109.5 . .
C96 C97 H97C 109.5 . .
H97A C97 H97C 109.5 . .
H97B C97 H97C 109.5 . .
C99 C98 H98A 109.5 . .
C99 C98 H98B 109.5 . .
H98A C98 H98B 109.5 . .
C99 C98 H98C 109.5 . .
H98A C98 H98C 109.5 . .
H98B C98 H98C 109.5 . .
C100 C99 C98 112.8(5) . .
C100 C99 H99A 109.0 . .
C98 C99 H99A 109.0 . .
C100 C99 H99B 109.0 . .
C98 C99 H99B 109.0 . .
H99A C99 H99B 107.8 . .
C95 C100 C101 106.3(5) . .
C95 C100 C99 129.4(5) . .
C101 C100 C99 124.3(5) . .
C102 C101 N2 124.4(5) . .
C102 C101 C100 124.1(5) . .
N2 C101 C100 111.5(4) . .
C102 C101 C94 162.5(4) . .
N2 C101 C94 38.1(3) . .
C100 C101 C94 73.4(3) . .
C103 C102 C101 125.0(5) . .
C103 C102 H102 117.5 . .
C101 C102 H102 117.5 . .
C102 C103 N1 124.8(4) . .
C102 C103 C104 124.4(5) . .
N1 C103 C104 110.8(4) . .
C102 C103 C103 162.7(3) . 6_565
N1 C103 C103 37.9(3) . 6_565
C104 C103 C103 72.9(3) . 6_565
C104 C104 C103 107.1(3) 6_565 .
C104 C104 C105 128.7(3) 6_565 .
C103 C104 C105 124.0(5) . .
C104 C105 C106 111.7(4) . .
C104 C105 H105 109.3 . .
C106 C105 H105 109.3 . .
C104 C105 H106 109.3 . .
C106 C105 H106 109.3 . .
H105 C105 H106 107.9 . .
C105 C106 H10A 109.5 . .
C105 C106 H10B 109.5 . .
H10A C106 H10B 109.5 . .
C105 C106 H10C 109.5 . .
H10A C106 H10C 109.5 . .
H10B C106 H10C 109.5 . .
C108 C107 C112 122.1(10) . .
C108 C107 H107 118.9 . .
C112 C107 H107 118.9 . .
C107 C108 C109 117.8(9) . .
C107 C108 H108 121.1 . .
C109 C108 H108 121.1 . .
C110 C109 C108 122.8(10) . .
C110 C109 H109 118.6 . .
C108 C109 H109 118.6 . .
C109 C110 C111 116.3(10) . .
C109 C110 H110 121.9 . .
C111 C110 H110 121.9 . .
C112 C111 C110 121.0(9) . .
C112 C111 H111 119.5 . .
C110 C111 H111 119.5 . .
C111 C112 C107 120.1(10) . .
C111 C112 H112 120.0 . .
C107 C112 H112 120.0 . .
C114 C113 C118 120.0 . .
C114 C113 H113 120.0 . .
C118 C113 H113 120.0 . .
C115 C114 C113 120.0 . .
C115 C114 H114 120.0 . .
C113 C114 H114 120.0 . .
C114 C115 C116 120.0 . .
C114 C115 H115 120.0 . .
C116 C115 H115 120.0 . .
C117 C116 C115 120.0 . .
C117 C116 H116 120.0 . .
C115 C116 H116 120.0 . .
C118 C117 C116 120.0 . .
C118 C117 H117 120.0 . .
C116 C117 H117 120.0 . .
C117 C118 C113 120.0 . .
C117 C118 H118 120.0 . .
C113 C118 H118 120.0 . .
Y2 Y1 C87 82.0(3) 6_565 .
Y2 Y1 C88 76.8(3) 6_565 .
C87 Y1 C88 28.2(4) . .
Y1 Y2 C87 64.7(2) 6_565 .
Y1 Y2 C88 71.3(3) 6_565 .
C87 Y2 C88 26.9(4) . .
Y1 Y2 Y2 99.59(10) 6_565 6_565
C87 Y2 Y2 35.2(2) . 6_565
C88 Y2 Y2 36.6(2) . 6_565
C88 C87 Y1 85.1(3) . 6_565
C88 C87 Y1 85.1(3) . .
Y1 C87 Y1 170.1(6) 6_565 .
C88 C87 Y2 78.7(5) . .
Y1 C87 Y2 33.25(10) 6_565 .
Y1 C87 Y2 142.4(5) . .
C88 C87 Y2 78.7(5) . 6_565
Y1 C87 Y2 142.4(5) 6_565 6_565
Y1 C87 Y2 33.25(10) . 6_565
Y2 C87 Y2 109.7(5) . 6_565
C87 C88 Y1 66.7(3) . 6_565
C87 C88 Y1 66.7(3) . .
Y1 C88 Y1 133.4(6) 6_565 .
C87 C88 Y2 74.4(5) . .
Y1 C88 Y2 31.95(10) 6_565 .
Y1 C88 Y2 128.8(5) . .
C87 C88 Y2 74.4(5) . 6_565
Y1 C88 Y2 128.8(5) 6_565 6_565
Y1 C88 Y2 31.95(10) . 6_565
Y2 C88 Y2 106.8(4) . 6_565

loop_
_geom_bond_atom_site_label_1
_geom_bond_atom_site_label_2
_geom_bond_distance
_geom_bond_site_symmetry_2
C28 C13 1.32(4) .
C28 C29 1.34(2) .
C28 C49 1.44(4) .
C29 C14 1.27(2) .
C29 C51 1.40(2) .
C43 C44 1.22(3) .
C43 C42 1.33(3) .
C43 C24 1.52(4) .
C42 C41 1.335(19) .
C42 C79 1.35(2) .
C1 C2 1.27(5) .
C1 C9 1.31(4) .
C1 C5 1.36(5) .
C2 C3 1.29(4) .
C2 C6 1.37(6) .
C3 C4 1.35(4) .
C3 C14 1.45(4) .
C4 C13 1.36(3) .
C4 C5 1.41(5) .
C5 C12 1.40(5) .
C6 C16 1.31(5) .
C6 C7 1.36(3) .
C7 C8 1.17(4) .
C7 C18 1.46(4) .
C7 C9 2.08(5) .
C8 C21 1.32(2) .
C8 C9 1.35(2) .
C9 C10 1.37(2) .
C10 C22 1.35(2) .
C10 C11 1.40(4) .
C11 C23 1.19(4) .
C11 C12 1.33(3) .
C12 C26 1.33(4) .
C13 C27 1.34(5) .
C14 C15 1.26(4) .
C15 C16 1.31(3) .
C15 C30 1.31(4) .
C16 C17 1.40(4) .
C17 C32 1.18(4) .
C17 C18 1.38(3) .
C17 C33 1.99(4) .
C18 C19 1.22(3) .
C19 C34 1.17(4) .
C19 C20 1.41(3) .
C20 C21 1.11(3) .
C20 C37 1.40(3) .
C21 C22 1.39(2) .
C22 C39 1.19(3) .
C23 C40 1.40(4) .
C23 C24 1.51(4) .
C24 C25 1.25(4) .
C25 C26 1.28(5) .
C25 C46 1.39(5) .
C26 C27 1.50(5) .
C27 C47 1.33(5) .
C30 C31 1.38(4) .
C30 C52 1.48(3) .
C31 C55 1.26(4) .
C31 C32 1.34(3) .
C32 C33 1.28(3) .
C33 C57 1.30(2) .
C33 C34 1.30(2) .
C34 C35 1.33(2) .
C35 C36 1.20(4) .
C35 C58 1.30(2) .
C36 C59 1.30(5) .
C36 C37 1.39(4) .
C36 C60 1.94(4) .
C37 C38 1.23(2) .
C38 C39 1.33(3) .
C38 C60 1.40(4) .
C39 C40 1.41(3) .
C40 C41 1.40(5) .
C41 C61 1.30(2) .
C44 C45 1.29(2) .
C44 C81 1.34(2) .
C45 C46 1.28(4) .
C45 C73 1.31(2) .
C46 C47 1.42(3) .
C47 C48 1.26(3) .
C48 C72 1.25(4) .
C48 C49 1.48(5) .
C49 C50 1.12(4) .
C50 C70 1.29(3) .
C50 C51 1.338(19) .
C51 C52 1.34(2) .
C52 C53 1.27(4) .
C52 C54 2.05(4) .
C53 C69 1.23(4) .
C53 C54 1.25(4) .
C54 C55 1.30(2) .
C54 C66 1.34(2) .
C55 C56 1.31(2) .
C56 C65 1.31(2) .
C56 C57 1.35(3) .
C57 C58 1.30(2) .
C58 C63 1.19(4) .
C59 C60 1.20(4) .
C59 C62 1.23(4) .
C60 C61 1.31(4) .
C61 C78 1.37(2) .
C62 C77 1.30(5) .
C62 C63 1.52(5) .
C63 C64 1.60(4) .
C64 C76 1.17(4) .
C64 C65 1.28(4) .
C65 C66 1.29(2) .
C66 C67 1.50(4) .
C67 C75 1.25(4) .
C67 C68 1.25(3) .
C68 C74 1.30(4) .
C68 C69 1.45(5) .
C69 C70 1.32(3) .
C70 C71 1.34(3) .
C71 C72 1.24(4) .
C71 C74 1.35(4) .
C72 C73 1.38(3) .
C73 C82 1.27(2) .
C74 C83 1.30(3) .
C75 C84 1.36(5) .
C75 C76 1.42(4) .
C76 C86 1.33(4) .
C77 C78 1.26(5) .
C77 C86 1.44(4) .
C78 C79 1.33(2) .
C79 C80 1.22(5) .
C80 C85 1.28(3) .
C80 C81 1.37(4) .
C81 C82 1.32(2) .
C82 C83 1.32(4) .
C83 C84 1.28(4) .
C84 C85 1.29(3) .
C85 C86 1.24(3) .
C89 C90 1.429(8) .
C89 H89A 0.9800 .
C89 H89B 0.9800 .
C89 H89C 0.9800 .
N3 C92 1.288(6) 6_565
N3 C92 1.288(6) .
N3 Ni 1.813(5) .
N2 C101 1.279(6) .
N2 C94 1.292(6) .
N2 Ni 1.824(4) .
N1 C103 1.290(6) .
N1 C103 1.290(6) 6_565
N1 Ni 1.816(5) .
Ni N2 1.824(4) 6_565
C90 C91 1.387(8) .
C90 H90A 0.9900 .
C90 H90B 0.9900 .
C91 C91 1.271(12) 6_565
C91 C92 1.350(7) .
C92 C93 1.260(8) .
C93 C94 1.270(7) .
C93 H93 0.9500 .
C94 C95 1.341(8) .
C94 C101 2.029(7) .
C95 C100 1.254(7) .
C95 C96 1.394(7) .
C96 C97 1.421(9) .
C96 H96A 0.9900 .
C96 H96B 0.9900 .
C97 H97A 0.9800 .
C97 H97B 0.9800 .
C97 H97C 0.9800 .
C98 C99 1.445(7) .
C98 H98A 0.9800 .
C98 H98B 0.9800 .
C98 H98C 0.9800 .
C99 C100 1.393(7) .
C99 H99A 0.9900 .
C99 H99B 0.9900 .
C100 C101 1.347(7) .
C101 C102 1.276(7) .
C102 C103 1.263(7) .
C102 H102 0.9500 .
C103 C104 1.338(6) .
C103 C103 2.037(10) 6_565
C104 C104 1.249(10) 6_565
C104 C105 1.403(6) .
C105 C106 1.426(7) .
C105 H105 0.9900 .
C105 H106 0.9900 .
C106 H10A 0.9800 .
C106 H10B 0.9800 .
C106 H10C 0.9800 .
C107 C108 1.267(12) .
C107 C112 1.268(14) .
C107 H107 0.9500 .
C108 C109 1.319(13) .
C108 H108 0.9500 .
C109 C110 1.259(13) .
C109 H109 0.9500 .
C110 C111 1.351(15) .
C110 H110 0.9500 .
C111 C112 1.262(16) .
C111 H111 0.9500 .
C112 H112 0.9500 .
C113 C114 1.3900 .
C113 C118 1.3900 .
C113 H113 0.9500 .
C114 C115 1.3900 .
C114 H114 0.9500 .
C115 C116 1.3900 .
C115 H115 0.9500 .
C116 C117 1.3900 .
C116 H116 0.9500 .
C117 C118 1.3900 .
C117 H117 0.9500 .
C118 H118 0.9500 .
Y1 Y2 1.259(3) 6_565
Y1 C87 2.077(2) .
Y1 C88 2.253(5) .
Y2 Y1 1.259(3) 6_565
Y2 C87 2.275(6) .
Y2 C88 2.316(6) .
Y2 Y2 3.719(3) 6_565
C87 C88 1.069(15) .
C87 Y1 2.077(2) 6_565
C87 Y2 2.275(6) 6_565
C88 Y1 2.253(5) 6_565
C88 Y2 2.316(6) 6_565
